data_4071038
loop_
_publ_author_name
'Ricci, Antonella'
'Angelucci, Francesco'
'Chiarini, Marco'
'Sterzo, Claudio Lo'
'Masi, Dante'
'Giambastiani, Giuliano'
'Bianchini, Claudio'

_publ_section_title
;
 Bis(cyclopentadienyl)phenylphosphine as Ligand Precursor for Assembling
 Heteropolymetal Complexes
;
_journal_issue 7
_journal_name_full Organometallics
_journal_page_first 1617
_journal_paper_doi 10.1021/om701221p
_journal_volume 27
_journal_year 2008
_chemical_compound_source 'synthesis as described'
_chemical_formula_moiety 'C22 H13 I2 Mo2 O6 P1'
_chemical_formula_sum 'C22 H13 I2 Mo2 O6 P'
_chemical_formula_weight 849.97
_chemical_name_systematic
;
 ?
;
_space_group_IT_number 14
_symmetry_cell_setting monoclinic
_symmetry_Int_Tables_number 14
_symmetry_space_group_name_Hall '-P 2yn'
_symmetry_space_group_name_H-M 'P 1 21/n 1'
_atom_sites_solution_hydrogens geom
_atom_sites_solution_primary direct
_atom_sites_solution_secondary difmap
_audit_creation_date 2007-09-18T15:15:11-00:00
_audit_creation_method 'WinGX routine CIF_UPDATE'
_cell_angle_alpha 90
_cell_angle_beta 111.89(2)
_cell_angle_gamma 90
_cell_formula_units_Z 4
_cell_length_a 11.859(3)
_cell_length_b 18.165(5)
_cell_length_c 12.637(4)
_cell_measurement_reflns_used 0
_cell_measurement_temperature 293(2)
_cell_measurement_theta_max 0
_cell_measurement_theta_min 0
_cell_measurement_wavelength 0.71073
_cell_volume 2526.0(13)
_computing_cell_refinement 'CAD4 Express (Enraf Nonius, 1994)'
_computing_data_collection 'CAD4 Express (Enraf Nonius, 1994)'
_computing_data_reduction 'XCAD4 (Harms & Wocadlo, 1995)'
_computing_molecular_graphics 'Ortep-3 for Windows (Farrugia, 1997)'
_computing_publication_material 'WinGX publication routines (Farrugia, 1999)'
_computing_structure_refinement 'SHELXL-97 (Sheldrick, 1997)'
_diffrn_ambient_temperature 293(2)
_diffrn_detector 'scintillation LiI'
_diffrn_detector_dtime 1.195
_diffrn_measured_fraction_theta_full 0.998
_diffrn_measured_fraction_theta_max 0.998
_diffrn_measurement_device '\k-geometry diffractometer'
_diffrn_measurement_device_type 'Enraf Nonius CAD4'
_diffrn_measurement_method 'non-profiled omega/2theta scans'
_diffrn_orient_matrix_type
;
  x-axis points to radiation source
  the matrix is specified in reciprocal space
;
_diffrn_orient_matrix_UB_11 0.070324
_diffrn_orient_matrix_UB_12 -0.034726
_diffrn_orient_matrix_UB_13 0.028627
_diffrn_orient_matrix_UB_21 0.027327
_diffrn_orient_matrix_UB_22 0.016203
_diffrn_orient_matrix_UB_23 -0.06219
_diffrn_orient_matrix_UB_31 0.050607
_diffrn_orient_matrix_UB_32 0.039509
_diffrn_orient_matrix_UB_33 0.050784
_diffrn_radiation_monochromator graphite
_diffrn_radiation_probe x-ray
_diffrn_radiation_type MoK\a
_diffrn_radiation_wavelength 0.71069
_diffrn_reflns_av_R_equivalents 0.027
_diffrn_reflns_av_unetI/netI 0.0357
_diffrn_reflns_limit_h_max 13
_diffrn_reflns_limit_h_min -14
_diffrn_reflns_limit_k_max 21
_diffrn_reflns_limit_k_min 0
_diffrn_reflns_limit_l_max 15
_diffrn_reflns_limit_l_min 0
_diffrn_reflns_number 4640
_diffrn_reflns_theta_full 24.98
_diffrn_reflns_theta_max 24.98
_diffrn_reflns_theta_min 2.01
_diffrn_source 'Enraf Nonius FR590'
_diffrn_standards_decay_% 1
_diffrn_standards_interval_time 120
_diffrn_standards_number 2
_exptl_absorpt_coefficient_mu 3.535
_exptl_absorpt_correction_T_max 0.7669
_exptl_absorpt_correction_T_min 0.5524
_exptl_absorpt_correction_type psi-scan
_exptl_absorpt_process_details
;
North A.C.T., Phillips D.C. & Mathews F.S. (1968) Acta. Cryst. A24, 351
        Number of psi-scan sets used was   4
        Theta correction was applied.
        Averaged transmission function was used.
        No Fourier smoothing was applied.
;
_exptl_crystal_colour orange
_exptl_crystal_density_diffrn 2.235
_exptl_crystal_density_method 'not measured'
_exptl_crystal_description prism
_exptl_crystal_F_000 1592
_exptl_crystal_size_max 0.375
_exptl_crystal_size_mid 0.125
_exptl_crystal_size_min 0.075
_refine_diff_density_max 0.838
_refine_diff_density_min -0.987
_refine_diff_density_rms 0.112
_refine_ls_extinction_method none
_refine_ls_goodness_of_fit_ref 1.02
_refine_ls_hydrogen_treatment mixed
_refine_ls_matrix_type full
_refine_ls_number_parameters 287
_refine_ls_number_reflns 4429
_refine_ls_number_restraints 0
_refine_ls_restrained_S_all 1.02
_refine_ls_R_factor_all 0.0599
_refine_ls_R_factor_gt 0.0315
_refine_ls_shift/su_max 0
_refine_ls_shift/su_mean 0
_refine_ls_structure_factor_coef Fsqd
_refine_ls_weighting_details 'calc w=1/[\s^2^(Fo^2^)+(0.0371P)^2^+2.5014P] where P=(Fo^2^+2Fc^2^)/3'
_refine_ls_weighting_scheme calc
_refine_ls_wR_factor_gt 0.0675
_refine_ls_wR_factor_ref 0.0756
_reflns_number_gt 3385
_reflns_number_total 4429
_reflns_threshold_expression >2sigma(I)
_cod_data_source_file om701221p-file003.cif
_cod_data_source_block anto31iicad
_cod_original_cell_volume 2526.0(12)
_cod_original_sg_symbol_H-M 'P 21/n'
_cod_database_code 4071038

loop_
_symmetry_equiv_pos_as_xyz
'x, y, z'
'-x+1/2, y+1/2, -z+1/2'
'-x, -y, -z'
'x-1/2, -y-1/2, z-1/2'

loop_
_atom_site_label
_atom_site_type_symbol
_atom_site_fract_x
_atom_site_fract_y
_atom_site_fract_z
_atom_site_U_iso_or_equiv
_atom_site_adp_type
_atom_site_occupancy
_atom_site_symmetry_multiplicity
_atom_site_calc_flag
_atom_site_refinement_flags
Mo1 Mo 0.31484(4) 0.00280(2) -0.37695(4) 0.02999(11) Uani 1 1 d .
Mo2 Mo 0.16603(4) 0.14388(2) 0.04596(4) 0.02954(12) Uani 1 1 d .
I1 I 0.20595(4) -0.08562(2) -0.57438(3) 0.05234(13) Uani 1 1 d .
I2 I 0.25474(5) -0.00213(2) 0.06432(4) 0.05830(14) Uani 1 1 d .
P1 P 0.28455(12) 0.14672(8) -0.18735(11) 0.0342(3) Uani 1 1 d .
O1 O 0.5270(5) 0.1157(3) -0.3111(5) 0.0742(14) Uani 1 1 d .
O2 O 0.2247(5) 0.1197(3) -0.5742(4) 0.0630(13) Uani 1 1 d .
O3 O 0.5325(4) -0.0879(3) -0.3935(4) 0.0639(13) Uani 1 1 d .
O4 O 0.4468(5) 0.1631(3) 0.1674(5) 0.0830(17) Uani 1 1 d .
O5 O 0.0420(4) 0.0689(3) 0.1979(4) 0.0688(14) Uani 1 1 d .
O6 O 0.2000(6) 0.2588(3) 0.2383(4) 0.0815(16) Uani 1 1 d .
C1 C 0.4492(5) 0.0744(3) -0.3337(5) 0.0462(14) Uani 1 1 d .
C2 C 0.2570(5) 0.0767(3) -0.5040(5) 0.0426(13) Uani 1 1 d .
C3 C 0.4531(5) -0.0553(3) -0.3901(5) 0.0426(13) Uani 1 1 d .
C4 C 0.3452(6) 0.1529(3) 0.1246(5) 0.0477(15) Uani 1 1 d .
C5 C 0.0905(6) 0.0940(3) 0.1460(4) 0.0442(14) Uani 1 1 d .
C6 C 0.1863(6) 0.2177(3) 0.1668(5) 0.0493(15) Uani 1 1 d .
C7 C 0.1722(6) -0.0582(3) -0.3155(5) 0.0474(15) Uani 1 1 d .
H7 H 0.1173 -0.0933 -0.3588 0.055(6) Uiso 1 1 calc R
C8 C 0.2901(6) -0.0728(3) -0.2365(5) 0.0495(16) Uani 1 1 d .
H8 H 0.3264 -0.1189 -0.2187 0.055(6) Uiso 1 1 calc R
C9 C 0.3426(5) -0.0059(3) -0.1896(5) 0.0418(14) Uani 1 1 d .
H9 H 0.4207 0.0003 -0.1356 0.055(6) Uiso 1 1 calc R
C10 C 0.2559(5) 0.0518(3) -0.2388(4) 0.0319(11) Uani 1 1 d .
C11 C 0.1510(5) 0.0178(3) -0.3185(5) 0.0382(13) Uani 1 1 d .
H11 H 0.0804 0.0417 -0.3645 0.055(6) Uiso 1 1 calc R
C12 C -0.0217(5) 0.1534(3) -0.1100(4) 0.0427(14) Uani 1 1 d .
H12 H -0.0942 0.1354 -0.1077 0.055(6) Uiso 1 1 calc R
C13 C 0.0264(5) 0.2243(3) -0.0762(5) 0.0455(14) Uani 1 1 d .
H13 H -0.0079 0.2612 -0.0468 0.055(6) Uiso 1 1 calc R
C14 C 0.1359(5) 0.2291(3) -0.0950(4) 0.0382(12) Uani 1 1 d .
H14 H 0.186 0.2703 -0.0806 0.055(6) Uiso 1 1 calc R
C15 C 0.1577(5) 0.1616(3) -0.1393(4) 0.0299(11) Uani 1 1 d .
C16 C 0.0581(5) 0.1150(3) -0.1477(4) 0.0350(12) Uani 1 1 d .
H16 H 0.0479 0.0667 -0.174 0.055(6) Uiso 1 1 calc R
C18 C 0.3135(3) 0.2458(2) -0.3394(3) 0.0509(16) Uani 1 1 d G
H18 H 0.3946 0.2447 -0.2902 0.061 Uiso 1 1 calc R
C19 C 0.2778(4) 0.2902(2) -0.4359(4) 0.070(2) Uani 1 1 d G
H19 H 0.335 0.3188 -0.4513 0.084 Uiso 1 1 calc R
C20 C 0.1567(5) 0.2918(2) -0.5095(3) 0.073(2) Uani 1 1 d G
H20 H 0.1328 0.3216 -0.574 0.088 Uiso 1 1 calc R
C21 C 0.0713(3) 0.2491(2) -0.4865(3) 0.0613(19) Uani 1 1 d G
H21 H -0.0097 0.2502 -0.5357 0.074 Uiso 1 1 calc R
C22 C 0.1070(3) 0.2047(2) -0.3900(3) 0.0473(15) Uani 1 1 d G
H22 H 0.0499 0.1761 -0.3747 0.057 Uiso 1 1 calc R
C17 C 0.2281(3) 0.20301(19) -0.3165(3) 0.0373(13) Uani 1 1 d G

loop_
_atom_site_aniso_label
_atom_site_aniso_U_11
_atom_site_aniso_U_22
_atom_site_aniso_U_33
_atom_site_aniso_U_23
_atom_site_aniso_U_13
_atom_site_aniso_U_12
Mo1 0.0301(2) 0.0320(2) 0.0307(2) 0.00240(19) 0.01458(18) 0.00293(19)
Mo2 0.0361(3) 0.0282(2) 0.0256(2) 0.00127(18) 0.01294(19) 0.00029(19)
I1 0.0525(3) 0.0499(2) 0.0460(2) -0.01148(19) 0.00844(19) 0.00372(19)
I2 0.0790(3) 0.0356(2) 0.0595(3) 0.00786(19) 0.0249(2) 0.0141(2)
P1 0.0339(7) 0.0396(8) 0.0311(7) -0.0009(6) 0.0144(6) -0.0042(6)
O1 0.057(3) 0.073(3) 0.101(4) -0.017(3) 0.039(3) -0.021(3)
O2 0.091(4) 0.055(3) 0.045(2) 0.015(2) 0.028(2) 0.021(3)
O3 0.052(3) 0.073(3) 0.078(3) 0.003(3) 0.036(2) 0.018(2)
O4 0.046(3) 0.114(5) 0.077(4) 0.027(3) 0.010(3) -0.016(3)
O5 0.073(3) 0.088(4) 0.056(3) 0.013(3) 0.036(3) -0.019(3)
O6 0.134(5) 0.058(3) 0.054(3) -0.018(3) 0.037(3) 0.008(3)
C1 0.041(3) 0.049(4) 0.053(4) -0.003(3) 0.022(3) 0.000(3)
C2 0.049(3) 0.043(3) 0.035(3) -0.003(3) 0.014(3) 0.005(3)
C3 0.042(3) 0.046(3) 0.046(3) 0.003(3) 0.024(3) 0.006(3)
C4 0.051(4) 0.048(4) 0.043(3) 0.012(3) 0.016(3) -0.005(3)
C5 0.053(4) 0.052(4) 0.029(3) 0.005(3) 0.017(3) 0.002(3)
C6 0.063(4) 0.043(4) 0.044(3) 0.000(3) 0.023(3) 0.007(3)
C7 0.053(4) 0.043(3) 0.063(4) -0.012(3) 0.041(3) -0.014(3)
C8 0.062(4) 0.041(4) 0.061(4) 0.013(3) 0.041(3) 0.012(3)
C9 0.042(3) 0.055(4) 0.033(3) 0.010(3) 0.020(3) 0.013(3)
C10 0.036(3) 0.034(3) 0.029(3) 0.003(2) 0.017(2) 0.002(2)
C11 0.035(3) 0.039(3) 0.047(3) -0.001(3) 0.022(3) -0.001(2)
C12 0.037(3) 0.062(4) 0.031(3) 0.007(3) 0.015(2) 0.005(3)
C13 0.056(4) 0.047(4) 0.037(3) 0.008(3) 0.020(3) 0.020(3)
C14 0.048(3) 0.033(3) 0.036(3) 0.007(2) 0.019(3) 0.003(3)
C15 0.037(3) 0.030(3) 0.024(2) 0.001(2) 0.014(2) 0.002(2)
C16 0.035(3) 0.042(3) 0.025(2) 0.000(2) 0.008(2) -0.003(2)
C18 0.072(4) 0.038(3) 0.057(4) 0.002(3) 0.040(3) -0.003(3)
C19 0.124(7) 0.037(4) 0.083(5) 0.008(4) 0.079(5) -0.003(4)
C20 0.138(8) 0.043(4) 0.059(4) 0.020(3) 0.060(5) 0.022(4)
C21 0.080(5) 0.057(4) 0.044(4) 0.010(3) 0.020(3) 0.031(4)
C22 0.052(4) 0.048(4) 0.046(3) 0.011(3) 0.023(3) 0.010(3)
C17 0.051(4) 0.032(3) 0.037(3) 0.002(2) 0.026(3) 0.002(2)

loop_
_atom_type_symbol
_atom_type_description
_atom_type_scat_dispersion_real
_atom_type_scat_dispersion_imag
_atom_type_scat_source
C C 0.0033 0.0016 'International Tables Vol C Tables 4.2.6.8 and 6.1.1.4'
H H 0 0 'International Tables Vol C Tables 4.2.6.8 and 6.1.1.4'
O O 0.0106 0.006 'International Tables Vol C Tables 4.2.6.8 and 6.1.1.4'
P P 0.1023 0.0942 'International Tables Vol C Tables 4.2.6.8 and 6.1.1.4'
Mo Mo -1.6832 0.6857 'International Tables Vol C Tables 4.2.6.8 and 6.1.1.4'
I I -0.4742 1.8119 'International Tables Vol C Tables 4.2.6.8 and 6.1.1.4'

loop_
_geom_angle_atom_site_label_1
_geom_angle_atom_site_label_2
_geom_angle_atom_site_label_3
_geom_angle
C1 Mo1 C2 77.3(2)
C1 Mo1 C3 76.6(2)
C2 Mo1 C3 109.3(2)
C1 Mo1 C9 88.2(2)
C2 Mo1 C9 138.9(2)
C3 Mo1 C9 104.1(2)
C1 Mo1 C10 88.7(2)
C2 Mo1 C10 103.8(2)
C3 Mo1 C10 139.4(2)
C9 Mo1 C10 36.77(18)
C1 Mo1 C11 121.1(2)
C2 Mo1 C11 95.6(2)
C3 Mo1 C11 152.6(2)
C9 Mo1 C11 59.6(2)
C10 Mo1 C11 35.65(19)
C1 Mo1 C8 119.5(2)
C2 Mo1 C8 153.4(2)
C3 Mo1 C8 95.3(2)
C9 Mo1 C8 35.1(2)
C10 Mo1 C8 59.41(19)
C11 Mo1 C8 58.4(2)
C1 Mo1 C7 144.7(2)
C2 Mo1 C7 120.0(2)
C3 Mo1 C7 118.9(2)
C9 Mo1 C7 58.1(2)
C10 Mo1 C7 58.42(19)
C11 Mo1 C7 34.52(19)
C8 Mo1 C7 34.6(2)
C1 Mo1 I1 132.27(17)
C2 Mo1 I1 76.57(16)
C3 Mo1 I1 75.41(17)
C9 Mo1 I1 135.89(16)
C10 Mo1 I1 136.20(13)
C11 Mo1 I1 100.62(14)
C8 Mo1 I1 100.92(17)
C7 Mo1 I1 82.98(15)
C6 Mo2 C4 76.0(3)
C6 Mo2 C5 77.0(2)
C4 Mo2 C5 111.4(2)
C6 Mo2 C14 94.6(2)
C4 Mo2 C14 99.3(2)
C5 Mo2 C14 144.7(2)
C6 Mo2 C13 86.4(2)
C4 Mo2 C13 130.3(2)
C5 Mo2 C13 109.1(2)
C14 Mo2 C13 35.6(2)
C6 Mo2 C15 129.0(2)
C4 Mo2 C15 97.4(2)
C5 Mo2 C15 146.1(2)
C14 Mo2 C15 35.62(18)
C13 Mo2 C15 59.37(18)
C6 Mo2 C16 144.5(2)
C4 Mo2 C16 127.0(2)
C5 Mo2 C16 110.7(2)
C14 Mo2 C16 58.4(2)
C13 Mo2 C16 58.1(2)
C15 Mo2 C16 35.38(17)
C6 Mo2 C12 113.5(2)
C4 Mo2 C12 155.3(2)
C5 Mo2 C12 93.2(2)
C14 Mo2 C12 58.4(2)
C13 Mo2 C12 35.0(2)
C15 Mo2 C12 58.56(18)
C16 Mo2 C12 34.35(18)
C6 Mo2 I2 129.61(18)
C4 Mo2 I2 75.00(18)
C5 Mo2 I2 76.44(17)
C14 Mo2 I2 130.08(14)
C13 Mo2 I2 142.93(15)
C15 Mo2 I2 94.98(12)
C16 Mo2 I2 85.28(14)
C12 Mo2 I2 110.04(15)
C10 P1 C17 104.6(2)
C10 P1 C15 100.9(2)
C17 P1 C15 98.07(19)
O1 C1 Mo1 178.5(6)
O2 C2 Mo1 178.5(5)
O3 C3 Mo1 177.6(5)
O4 C4 Mo2 175.2(6)
O5 C5 Mo2 175.5(6)
O6 C6 Mo2 178.1(6)
C11 C7 C8 109.0(5)
C11 C7 Mo1 71.1(3)
C8 C7 Mo1 71.4(3)
C11 C7 H7 125.5
C8 C7 H7 125.5
Mo1 C7 H7 123.6
C9 C8 C7 107.8(5)
C9 C8 Mo1 69.4(3)
C7 C8 Mo1 74.0(3)
C9 C8 H8 126.1
C7 C8 H8 126.1
Mo1 C8 H8 122.2
C8 C9 C10 108.5(5)
C8 C9 Mo1 75.5(3)
C10 C9 Mo1 72.3(3)
C8 C9 H9 125.7
C10 C9 H9 125.7
Mo1 C9 H9 118.3
C11 C10 C9 106.6(5)
C11 C10 P1 131.4(4)
C9 C10 P1 121.7(4)
C11 C10 Mo1 74.1(3)
C9 C10 Mo1 70.9(3)
P1 C10 Mo1 124.7(2)
C7 C11 C10 108.0(5)
C7 C11 Mo1 74.4(3)
C10 C11 Mo1 70.3(3)
C7 C11 H11 126
C10 C11 H11 126
Mo1 C11 H11 121.1
C16 C12 C13 108.1(5)
C16 C12 Mo2 72.6(3)
C13 C12 Mo2 70.4(3)
C16 C12 H12 125.9
C13 C12 H12 125.9
Mo2 C12 H12 122.7
C14 C13 C12 107.5(5)
C14 C13 Mo2 71.1(3)
C12 C13 Mo2 74.6(3)
C14 C13 H13 126.2
C12 C13 H13 126.2
Mo2 C13 H13 119.9
C13 C14 C15 109.3(5)
C13 C14 Mo2 73.3(3)
C15 C14 Mo2 73.9(3)
C13 C14 H14 125.4
C15 C14 H14 125.4
Mo2 C14 H14 119.3
C14 C15 C16 106.0(5)
C14 C15 P1 123.5(4)
C16 C15 P1 130.2(4)
C14 C15 Mo2 70.5(3)
C16 C15 Mo2 73.5(3)
P1 C15 Mo2 125.3(2)
C12 C16 C15 109.0(5)
C12 C16 Mo2 73.1(3)
C15 C16 Mo2 71.1(3)
C12 C16 H16 125.5
C15 C16 H16 125.5
Mo2 C16 H16 121.9
C19 C18 C17 120
C19 C18 H18 120
C17 C18 H18 120
C18 C19 C20 120
C18 C19 H19 120
C20 C19 H19 120
C19 C20 C21 120
C19 C20 H20 120
C21 C20 H20 120
C22 C21 C20 120
C22 C21 H21 120
C20 C21 H21 120
C21 C22 C17 120
C21 C22 H22 120
C17 C22 H22 120
C22 C17 C18 120
C22 C17 P1 123.5(2)
C18 C17 P1 116.5(2)

loop_
_geom_bond_atom_site_label_1
_geom_bond_atom_site_label_2
_geom_bond_distance
Mo1 C1 1.970(6)
Mo1 C2 2.007(6)
Mo1 C3 2.009(6)
Mo1 C9 2.270(5)
Mo1 C10 2.289(5)
Mo1 C11 2.338(5)
Mo1 C8 2.348(6)
Mo1 C7 2.381(5)
Mo1 I1 2.8406(9)
Mo2 C6 1.979(6)
Mo2 C4 1.989(7)
Mo2 C5 2.017(6)
Mo2 C14 2.286(5)
Mo2 C13 2.313(5)
Mo2 C15 2.329(5)
Mo2 C16 2.360(5)
Mo2 C12 2.367(6)
Mo2 I2 2.8308(9)
P1 C10 1.829(5)
P1 C17 1.828(3)
P1 C15 1.840(5)
O1 C1 1.140(7)
O2 C2 1.136(7)
O3 C3 1.126(7)
O4 C4 1.137(7)
O5 C5 1.118(6)
O6 C6 1.137(7)
C7 C11 1.401(8)
C7 C8 1.407(9)
C7 H7 0.93
C8 C9 1.393(9)
C8 H8 0.93
C9 C10 1.438(7)
C9 H9 0.93
C10 C11 1.417(8)
C11 H11 0.93
C12 C16 1.396(8)
C12 C13 1.408(8)
C12 H12 0.93
C13 C14 1.407(8)
C13 H13 0.93
C14 C15 1.412(7)
C14 H14 0.93
C15 C16 1.425(7)
C16 H16 0.93
C18 C19 1.39
C18 C17 1.39
C18 H18 0.93
C19 C20 1.39
C19 H19 0.93
C20 C21 1.39
C20 H20 0.93
C21 C22 1.39
C21 H21 0.93
C22 C17 1.39
C22 H22 0.93
